data_4080540
loop_
_publ_author_name
'Mahdi, Tayseer'
'del Castillo, Jon Nathaniel'
'Stephan, Douglas W.'

_publ_section_title
;
 Metal-Free Hydrogenation ofN-Based Heterocycles
;
_journal_issue 6
_journal_name_full Organometallics
_journal_page_first 1971
_journal_paper_doi 10.1021/om4000727
_journal_volume 32
_journal_year 2013
_chemical_formula_sum 'C25 H17 B F15 N'
_chemical_formula_weight 627.21
_chemical_name_systematic
; 
 ? 
;
_space_group_IT_number 2
_symmetry_cell_setting triclinic
_symmetry_space_group_name_Hall '-P 1'
_symmetry_space_group_name_H-M 'P -1'
_atom_sites_solution_hydrogens geom
_atom_sites_solution_primary direct
_atom_sites_solution_secondary difmap
_audit_creation_method SHELXL-97
_cell_angle_alpha 98.563(2)
_cell_angle_beta 109.751(2)
_cell_angle_gamma 94.983(2)
_cell_formula_units_Z 2
_cell_length_a 10.1339(5)
_cell_length_b 11.2923(6)
_cell_length_c 11.8209(6)
_cell_measurement_temperature 150(2)
_cell_volume 1245.20(11)
_computing_structure_refinement 'SHELXL-97 (Sheldrick, 2008)'
_computing_structure_solution 'SHELXS-97 (Sheldrick, 2008)'
_diffrn_ambient_temperature 150(2)
_diffrn_measured_fraction_theta_full 0.995
_diffrn_measured_fraction_theta_max 0.995
_diffrn_radiation_monochromator graphite
_diffrn_radiation_source 'fine-focus sealed tube'
_diffrn_radiation_type MoK\a
_diffrn_radiation_wavelength 0.71073
_diffrn_reflns_av_R_equivalents 0.0211
_diffrn_reflns_av_sigmaI/netI 0.0183
_diffrn_reflns_limit_h_max 12
_diffrn_reflns_limit_h_min -11
_diffrn_reflns_limit_k_max 13
_diffrn_reflns_limit_k_min -13
_diffrn_reflns_limit_l_max 14
_diffrn_reflns_limit_l_min -14
_diffrn_reflns_number 18038
_diffrn_reflns_theta_full 25.00
_diffrn_reflns_theta_max 25.00
_diffrn_reflns_theta_min 1.84
_exptl_absorpt_coefficient_mu 0.176
_exptl_absorpt_correction_T_max 0.7456
_exptl_absorpt_correction_T_min 0.6736
_exptl_absorpt_correction_type multi-scan
_exptl_absorpt_process_details sadabs
_exptl_crystal_density_diffrn 1.673
_exptl_crystal_density_method 'not measured'
_exptl_crystal_F_000 628
_exptl_crystal_size_max 0.21
_exptl_crystal_size_mid 0.19
_exptl_crystal_size_min 0.18
_refine_diff_density_max 0.663
_refine_diff_density_min -0.302
_refine_diff_density_rms 0.045
_refine_ls_extinction_method none
_refine_ls_goodness_of_fit_ref 1.044
_refine_ls_hydrogen_treatment mixed
_refine_ls_matrix_type full
_refine_ls_number_parameters 379
_refine_ls_number_reflns 4357
_refine_ls_number_restraints 0
_refine_ls_restrained_S_all 1.044
_refine_ls_R_factor_all 0.0431
_refine_ls_R_factor_gt 0.0371
_refine_ls_shift/su_max 0.000
_refine_ls_shift/su_mean 0.000
_refine_ls_structure_factor_coef Fsqd
_refine_ls_weighting_details 'calc w=1/[\s^2^(Fo^2^)+(0.0411P)^2^+0.9553P] where P=(Fo^2^+2Fc^2^)/3'
_refine_ls_weighting_scheme calc
_refine_ls_wR_factor_gt 0.0920
_refine_ls_wR_factor_ref 0.0964
_reflns_number_gt 3810
_reflns_number_total 4357
_reflns_threshold_expression >2sigma(I)
_cod_data_source_file om4000727_si_003.cif
_cod_data_source_block tm047_0m
_cod_original_sg_symbol_H-M P-1
_cod_database_code 4080540

loop_
_symmetry_equiv_pos_as_xyz
'x, y, z'
'-x, -y, -z'

loop_
_atom_site_label
_atom_site_type_symbol
_atom_site_fract_x
_atom_site_fract_y
_atom_site_fract_z
_atom_site_U_iso_or_equiv
_atom_site_adp_type
_atom_site_occupancy
_atom_site_symmetry_multiplicity
_atom_site_calc_flag
_atom_site_refinement_flags
F1 F 0.70859(12) 0.67195(10) 0.42719(10) 0.0315(3) Uani 1 1 d .
F2 F 0.85328(13) 0.48782(11) 0.47502(10) 0.0380(3) Uani 1 1 d .
F3 F 0.93484(13) 0.36257(11) 0.29922(11) 0.0398(3) Uani 1 1 d .
F4 F 0.85491(14) 0.41955(12) 0.07274(11) 0.0428(3) Uani 1 1 d .
F5 F 0.70004(13) 0.59603(11) 0.02041(10) 0.0361(3) Uani 1 1 d .
F6 F 0.41959(12) 0.93505(10) 0.15030(11) 0.0317(3) Uani 1 1 d .
F7 F 0.15795(12) 0.92073(10) 0.15087(12) 0.0370(3) Uani 1 1 d .
F8 F 0.03569(12) 0.71978(11) 0.20234(12) 0.0394(3) Uani 1 1 d .
F9 F 0.18577(13) 0.53331(11) 0.25092(13) 0.0427(3) Uani 1 1 d .
F10 F 0.44646(12) 0.54386(10) 0.24936(11) 0.0334(3) Uani 1 1 d .
F11 F 0.59706(12) 0.89089(11) 0.43459(10) 0.0341(3) Uani 1 1 d .
F12 F 0.76877(15) 1.08778(12) 0.57435(11) 0.0471(3) Uani 1 1 d .
F13 F 0.97601(14) 1.19402(11) 0.50868(13) 0.0498(4) Uani 1 1 d .
F14 F 1.00593(13) 1.09631(12) 0.29521(14) 0.0485(4) Uani 1 1 d .
F15 F 0.83366(13) 0.89904(11) 0.15155(11) 0.0364(3) Uani 1 1 d .
N1 N 0.37091(17) 0.20197(16) 0.12935(15) 0.0301(4) Uani 1 1 d .
H1A H 0.3498 0.2112 0.0494 0.036 Uiso 1 1 calc R
H1E H 0.3562 0.1204 0.1294 0.036 Uiso 1 1 calc R
C1 C 0.69716(18) 0.64437(16) 0.22234(16) 0.0214(4) Uani 1 1 d .
C2 C 0.74317(19) 0.61139(17) 0.33636(16) 0.0235(4) Uani 1 1 d .
C3 C 0.8199(2) 0.51829(18) 0.36398(17) 0.0264(4) Uani 1 1 d .
C4 C 0.8590(2) 0.45374(17) 0.27509(18) 0.0284(4) Uani 1 1 d .
C5 C 0.8173(2) 0.48194(17) 0.16021(18) 0.0281(4) Uani 1 1 d .
C6 C 0.7376(2) 0.57492(17) 0.13679(17) 0.0241(4) Uani 1 1 d .
C7 C 0.44973(19) 0.74067(16) 0.20030(16) 0.0211(4) Uani 1 1 d .
C8 C 0.3654(2) 0.83114(16) 0.17538(16) 0.0228(4) Uani 1 1 d .
C9 C 0.2297(2) 0.82659(17) 0.17483(17) 0.0257(4) Uani 1 1 d .
C10 C 0.16755(19) 0.72637(18) 0.20070(18) 0.0272(4) Uani 1 1 d .
C11 C 0.2445(2) 0.63294(17) 0.22578(18) 0.0280(4) Uani 1 1 d .
C12 C 0.38074(19) 0.64177(16) 0.22430(17) 0.0240(4) Uani 1 1 d .
C13 C 0.70813(19) 0.88172(16) 0.28649(16) 0.0218(4) Uani 1 1 d .
C14 C 0.6983(2) 0.93652(17) 0.39559(17) 0.0252(4) Uani 1 1 d .
C15 C 0.7863(2) 1.03942(18) 0.47040(18) 0.0303(4) Uani 1 1 d .
C16 C 0.8906(2) 1.09359(17) 0.4373(2) 0.0326(5) Uani 1 1 d .
C17 C 0.9051(2) 1.04399(18) 0.3298(2) 0.0310(5) Uani 1 1 d .
C18 C 0.8149(2) 0.94120(17) 0.25800(17) 0.0257(4) Uani 1 1 d .
C19 C 0.2707(2) 0.26338(19) 0.17996(18) 0.0310(4) Uani 1 1 d .
H4A H 0.2864 0.3518 0.1787 0.037 Uiso 1 1 calc R
C20 C 0.3081(2) 0.2484(2) 0.31273(18) 0.0345(5) Uani 1 1 d .
H5A H 0.2459 0.2910 0.3485 0.041 Uiso 1 1 calc R
H5B H 0.2903 0.1614 0.3152 0.041 Uiso 1 1 calc R
C21 C 0.4617(2) 0.2979(2) 0.38904(19) 0.0390(5) Uani 1 1 d .
H6A H 0.4780 0.3865 0.3932 0.047 Uiso 1 1 calc R
H6B H 0.4830 0.2831 0.4734 0.047 Uiso 1 1 calc R
C22 C 0.5588(2) 0.2378(2) 0.33351(19) 0.0379(5) Uani 1 1 d .
H2A H 0.5490 0.1507 0.3375 0.045 Uiso 1 1 calc R
H2B H 0.6582 0.2741 0.3824 0.045 Uiso 1 1 calc R
C23 C 0.5271(2) 0.25091(19) 0.20086(18) 0.0296(4) Uani 1 1 d .
H7A H 0.5451 0.3385 0.1973 0.035 Uiso 1 1 calc R
C24 C 0.1207(2) 0.21302(19) 0.09961(18) 0.0309(4) Uani 1 1 d .
H3A H 0.1043 0.2269 0.0164 0.046 Uiso 1 1 calc R
H3B H 0.0555 0.2534 0.1319 0.046 Uiso 1 1 calc R
H3C H 0.1041 0.1259 0.0980 0.046 Uiso 1 1 calc R
C25 C 0.6142(2) 0.1810(2) 0.1413(2) 0.0357(5) Uani 1 1 d .
H1B H 0.5898 0.1927 0.0565 0.054 Uiso 1 1 calc R
H1C H 0.5942 0.0947 0.1421 0.054 Uiso 1 1 calc R
H1D H 0.7151 0.2102 0.1866 0.054 Uiso 1 1 calc R
B1 B 0.6096(2) 0.75836(19) 0.19507(19) 0.0219(4) Uani 1 1 d .
H99A H 0.5986 0.7681 0.1098 0.026 Uiso 1 1 calc R

loop_
_atom_site_aniso_label
_atom_site_aniso_U_11
_atom_site_aniso_U_22
_atom_site_aniso_U_33
_atom_site_aniso_U_23
_atom_site_aniso_U_13
_atom_site_aniso_U_12
F1 0.0395(7) 0.0388(7) 0.0206(6) 0.0057(5) 0.0142(5) 0.0150(5)
F2 0.0408(7) 0.0446(7) 0.0273(6) 0.0151(5) 0.0049(5) 0.0151(6)
F3 0.0353(7) 0.0326(7) 0.0458(7) 0.0051(5) 0.0051(6) 0.0182(5)
F4 0.0499(8) 0.0439(7) 0.0380(7) -0.0029(6) 0.0209(6) 0.0214(6)
F5 0.0527(8) 0.0399(7) 0.0223(6) 0.0076(5) 0.0186(5) 0.0169(6)
F6 0.0308(6) 0.0247(6) 0.0447(7) 0.0140(5) 0.0159(5) 0.0072(5)
F7 0.0292(6) 0.0309(6) 0.0523(8) 0.0107(5) 0.0124(6) 0.0155(5)
F8 0.0214(6) 0.0414(7) 0.0579(8) 0.0101(6) 0.0166(6) 0.0060(5)
F9 0.0324(7) 0.0325(7) 0.0703(9) 0.0199(6) 0.0238(6) 0.0019(5)
F10 0.0274(6) 0.0226(6) 0.0535(8) 0.0147(5) 0.0145(5) 0.0079(5)
F11 0.0378(7) 0.0386(7) 0.0292(6) 0.0016(5) 0.0196(5) -0.0006(5)
F12 0.0579(9) 0.0441(8) 0.0304(7) -0.0100(6) 0.0127(6) 0.0029(6)
F13 0.0412(8) 0.0321(7) 0.0557(9) -0.0022(6) -0.0010(6) -0.0080(6)
F14 0.0334(7) 0.0444(8) 0.0718(10) 0.0166(7) 0.0243(7) -0.0052(6)
F15 0.0361(7) 0.0424(7) 0.0396(7) 0.0077(5) 0.0251(6) 0.0056(5)
N1 0.0289(9) 0.0382(10) 0.0248(9) 0.0086(7) 0.0098(7) 0.0084(7)
C1 0.0188(9) 0.0230(9) 0.0218(9) 0.0032(7) 0.0073(7) 0.0014(7)
C2 0.0222(9) 0.0261(10) 0.0212(9) 0.0003(7) 0.0083(7) 0.0034(8)
C3 0.0222(9) 0.0297(10) 0.0233(10) 0.0072(8) 0.0022(8) 0.0031(8)
C4 0.0214(9) 0.0238(10) 0.0354(11) 0.0028(8) 0.0047(8) 0.0072(8)
C5 0.0266(10) 0.0265(10) 0.0299(10) -0.0036(8) 0.0121(8) 0.0047(8)
C6 0.0247(9) 0.0256(10) 0.0221(9) 0.0039(7) 0.0090(8) 0.0028(8)
C7 0.0226(9) 0.0211(9) 0.0180(9) 0.0007(7) 0.0062(7) 0.0040(7)
C8 0.0253(9) 0.0194(9) 0.0227(9) 0.0040(7) 0.0076(8) 0.0019(7)
C9 0.0243(10) 0.0234(10) 0.0266(10) 0.0025(8) 0.0052(8) 0.0096(8)
C10 0.0188(9) 0.0320(11) 0.0290(10) 0.0005(8) 0.0086(8) 0.0036(8)
C11 0.0257(10) 0.0239(10) 0.0338(11) 0.0059(8) 0.0109(8) -0.0013(8)
C12 0.0240(9) 0.0199(9) 0.0263(10) 0.0038(7) 0.0061(8) 0.0061(7)
C13 0.0200(9) 0.0229(9) 0.0239(9) 0.0084(7) 0.0071(7) 0.0076(7)
C14 0.0246(10) 0.0266(10) 0.0256(10) 0.0078(8) 0.0086(8) 0.0060(8)
C15 0.0333(11) 0.0286(10) 0.0242(10) 0.0012(8) 0.0045(8) 0.0093(9)
C16 0.0259(10) 0.0220(10) 0.0385(12) 0.0046(9) -0.0020(9) 0.0011(8)
C17 0.0206(10) 0.0292(11) 0.0452(12) 0.0161(9) 0.0102(9) 0.0046(8)
C18 0.0230(9) 0.0283(10) 0.0289(10) 0.0100(8) 0.0100(8) 0.0095(8)
C19 0.0327(11) 0.0354(11) 0.0276(11) 0.0059(9) 0.0136(9) 0.0075(9)
C20 0.0360(12) 0.0439(12) 0.0250(10) 0.0068(9) 0.0141(9) 0.0007(10)
C21 0.0450(13) 0.0439(13) 0.0258(11) 0.0073(9) 0.0105(10) 0.0017(10)
C22 0.0319(11) 0.0468(13) 0.0298(11) 0.0104(10) 0.0033(9) 0.0050(10)
C23 0.0229(10) 0.0369(11) 0.0290(10) 0.0093(9) 0.0080(8) 0.0045(8)
C24 0.0278(10) 0.0363(11) 0.0309(11) 0.0054(9) 0.0130(9) 0.0079(9)
C25 0.0317(11) 0.0354(12) 0.0383(12) 0.0097(9) 0.0081(9) 0.0092(9)
B1 0.0252(11) 0.0240(10) 0.0186(10) 0.0049(8) 0.0097(8) 0.0054(8)

loop_
_atom_type_symbol
_atom_type_description
_atom_type_scat_dispersion_real
_atom_type_scat_dispersion_imag
_atom_type_scat_source
C C 0.0033 0.0016 'International Tables Vol C Tables 4.2.6.8 and 6.1.1.4'
H H 0.0000 0.0000 'International Tables Vol C Tables 4.2.6.8 and 6.1.1.4'
B B 0.0013 0.0007 'International Tables Vol C Tables 4.2.6.8 and 6.1.1.4'
N N 0.0061 0.0033 'International Tables Vol C Tables 4.2.6.8 and 6.1.1.4'
F F 0.0171 0.0103 'International Tables Vol C Tables 4.2.6.8 and 6.1.1.4'

loop_
_geom_angle_atom_site_label_1
_geom_angle_atom_site_label_2
_geom_angle_atom_site_label_3
_geom_angle
C19 N1 C23 113.83(15)
C6 C1 C2 113.39(16)
C6 C1 B1 123.79(16)
C2 C1 B1 122.77(16)
F1 C2 C3 116.50(16)
F1 C2 C1 118.81(16)
C3 C2 C1 124.67(17)
F2 C3 C2 120.82(17)
F2 C3 C4 120.07(17)
C2 C3 C4 119.08(17)
F3 C4 C5 120.10(17)
F3 C4 C3 120.64(18)
C5 C4 C3 119.24(17)
F4 C5 C4 119.75(17)
F4 C5 C6 121.06(18)
C4 C5 C6 119.19(17)
F5 C6 C1 120.35(16)
F5 C6 C5 115.25(16)
C1 C6 C5 124.40(17)
C12 C7 C8 112.29(16)
C12 C7 B1 127.97(16)
C8 C7 B1 119.72(16)
F6 C8 C9 115.58(16)
F6 C8 C7 119.03(16)
C9 C8 C7 125.39(17)
F7 C9 C8 120.43(17)
F7 C9 C10 120.01(17)
C8 C9 C10 119.56(17)
F8 C10 C9 120.99(17)
F8 C10 C11 120.72(17)
C9 C10 C11 118.29(17)
F9 C11 C10 119.50(17)
F9 C11 C12 120.66(17)
C10 C11 C12 119.84(17)
F10 C12 C7 120.50(16)
F10 C12 C11 114.86(16)
C7 C12 C11 124.63(17)
C14 C13 C18 113.30(17)
C14 C13 B1 126.48(16)
C18 C13 B1 120.21(16)
F11 C14 C15 115.56(17)
F11 C14 C13 120.41(17)
C15 C14 C13 124.02(18)
F12 C15 C16 119.86(18)
F12 C15 C14 120.33(19)
C16 C15 C14 119.80(18)
F13 C16 C17 120.73(19)
F13 C16 C15 120.4(2)
C17 C16 C15 118.91(18)
F14 C17 C16 119.83(18)
F14 C17 C18 120.85(19)
C16 C17 C18 119.31(18)
F15 C18 C17 115.85(17)
F15 C18 C13 119.49(17)
C17 C18 C13 124.65(18)
C24 C19 N1 109.42(16)
C24 C19 C20 114.19(17)
N1 C19 C20 108.07(16)
C21 C20 C19 112.00(17)
C22 C21 C20 110.31(18)
C21 C22 C23 112.69(18)
C25 C23 C22 112.88(17)
C25 C23 N1 108.06(16)
C22 C23 N1 107.96(16)
C1 B1 C7 115.34(15)
C1 B1 C13 108.40(14)
C7 B1 C13 112.47(15)

loop_
_geom_bond_atom_site_label_1
_geom_bond_atom_site_label_2
_geom_bond_distance
F1 C2 1.349(2)
F2 C3 1.345(2)
F3 C4 1.345(2)
F4 C5 1.344(2)
F5 C6 1.362(2)
F6 C8 1.367(2)
F7 C9 1.351(2)
F8 C10 1.339(2)
F9 C11 1.346(2)
F10 C12 1.359(2)
F11 C14 1.353(2)
F12 C15 1.343(2)
F13 C16 1.341(2)
F14 C17 1.346(2)
F15 C18 1.359(2)
N1 C19 1.510(3)
N1 C23 1.526(3)
C1 C6 1.380(3)
C1 C2 1.388(3)
C1 B1 1.636(3)
C2 C3 1.374(3)
C3 C4 1.377(3)
C4 C5 1.374(3)
C5 C6 1.384(3)
C7 C12 1.382(3)
C7 C8 1.390(3)
C7 B1 1.638(3)
C8 C9 1.370(3)
C9 C10 1.371(3)
C10 C11 1.374(3)
C11 C12 1.382(3)
C13 C14 1.384(3)
C13 C18 1.386(3)
C13 B1 1.639(3)
C14 C15 1.381(3)
C15 C16 1.373(3)
C16 C17 1.370(3)
C17 C18 1.379(3)
C19 C24 1.500(3)
C19 C20 1.524(3)
C20 C21 1.516(3)
C21 C22 1.510(3)
C22 C23 1.523(3)
C23 C25 1.508(3)
